data_7004192
loop_
_publ_author_name
'Stylianou, Marios'
'Drouza, Chryssoula'
'Viskadourakis, Zacharias'
'Giapintzakis, John'
'Keramidas, Anastasios D.'

_publ_section_title
;
 Synthesis, structure, magnetic properties and aqueous solution
 characterization of p-hydroquinone and phenol iminodiacetate
 copper(ii) complexes
;
_journal_issue 44
_journal_name_full 'Dalton Transactions'
_journal_page_first 6188
_journal_page_last 6204
_journal_paper_doi 10.1039/b803854f
_journal_year 2008
_chemical_formula_sum 'C18 H25 Cu N2 O7'
_chemical_formula_weight 444.95
_chemical_name_systematic
;
?
;
_space_group_IT_number 14
_symmetry_cell_setting monoclinic
_symmetry_space_group_name_Hall '-P 2yab'
_symmetry_space_group_name_H-M 'P 1 21/a 1'
_atom_sites_solution_hydrogens geom
_atom_sites_solution_primary direct
_atom_sites_solution_secondary difmap
_audit_creation_method SHELXL-97
_cell_angle_alpha 90.00
_cell_angle_beta 111.76(13)
_cell_angle_gamma 90.00
_cell_formula_units_Z 4
_cell_length_a 10.629(12)
_cell_length_b 16.71(3)
_cell_length_c 11.39(2)
_cell_measurement_temperature 100
_cell_volume 1879(5)
_computing_structure_refinement 'SHELXL-97 (Sheldrick, 1997)'
_diffrn_ambient_temperature 100
_diffrn_measured_fraction_theta_full 0.744
_diffrn_measured_fraction_theta_max 0.744
_diffrn_radiation_monochromator graphite
_diffrn_radiation_source 'fine-focus sealed tube'
_diffrn_radiation_type MoK\a
_diffrn_radiation_wavelength 0.71073
_diffrn_reflns_av_R_equivalents 0.0274
_diffrn_reflns_av_sigmaI/netI 0.0491
_diffrn_reflns_limit_h_max 14
_diffrn_reflns_limit_h_min -10
_diffrn_reflns_limit_k_max 16
_diffrn_reflns_limit_k_min -22
_diffrn_reflns_limit_l_max 15
_diffrn_reflns_limit_l_min -8
_diffrn_reflns_number 6354
_diffrn_reflns_theta_full 30.29
_diffrn_reflns_theta_max 30.29
_diffrn_reflns_theta_min 3.83
_exptl_absorpt_coefficient_mu 1.207
_exptl_absorpt_correction_T_max 0.886
_exptl_absorpt_correction_T_min 0.687
_exptl_absorpt_correction_type analytical
_exptl_crystal_density_diffrn 1.573
_exptl_crystal_density_method 'not measured'
_exptl_crystal_F_000 928
_exptl_crystal_size_max 0.379
_exptl_crystal_size_mid 0.266
_exptl_crystal_size_min 0.100
_refine_diff_density_max 1.556
_refine_diff_density_min -2.364
_refine_diff_density_rms 0.150
_refine_ls_extinction_method none
_refine_ls_goodness_of_fit_ref 1.198
_refine_ls_hydrogen_treatment mixed
_refine_ls_matrix_type full
_refine_ls_number_parameters 253
_refine_ls_number_reflns 4177
_refine_ls_number_restraints 0
_refine_ls_restrained_S_all 1.198
_refine_ls_R_factor_all 0.0795
_refine_ls_R_factor_gt 0.0605
_refine_ls_shift/su_max 0.013
_refine_ls_shift/su_mean 0.002
_refine_ls_structure_factor_coef Fsqd
_refine_ls_weighting_details 'calc w=1/[\s^2^(Fo^2^)+(0.1277P)^2^+0.0000P] where P=(Fo^2^+2Fc^2^)/3'
_refine_ls_weighting_scheme calc
_refine_ls_wR_factor_gt 0.1837
_refine_ls_wR_factor_ref 0.2152
_reflns_number_gt 2939
_reflns_number_total 4177
_reflns_threshold_expression >2sigma(I)
_cod_data_source_file b803854f.txt
_cod_data_source_block Cu8
_cod_depositor_comments
;
The following automatic conversions were performed:
'_symmetry_cell_setting' value 'Monoclinic' changed to 'monoclinic'
according to '/home/saulius/struct/CIF-dictionaries/cif_core.dic'
dictionary named 'cif_core.dic' version 2.4.1 from 2010-06-29.

Automatic conversion script
Id: cif_fix_enum 1527 2010-12-29 10:47:43Z saulius 
;
_cod_original_sg_symbol_H-M P21/a
_cod_database_code 7004192

loop_
_symmetry_equiv_pos_as_xyz
'x, y, z'
'-x+1/2, y+1/2, -z'
'-x, -y, -z'
'x-1/2, -y-1/2, z'

loop_
_atom_site_label
_atom_site_type_symbol
_atom_site_fract_x
_atom_site_fract_y
_atom_site_fract_z
_atom_site_U_iso_or_equiv
_atom_site_adp_type
_atom_site_occupancy
_atom_site_symmetry_multiplicity
_atom_site_calc_flag
_atom_site_refinement_flags
_atom_site_disorder_assembly
_atom_site_disorder_group
Cu Cu 0.50673(5) 0.08872(3) 0.51704(5) 0.0181(2) Uani 1 1 d . . .
O5 O 0.4758(3) 0.2239(2) 0.8023(3) 0.0246(7) Uani 1 1 d . . .
O4 O 0.5866(3) 0.24499(19) 0.2967(3) 0.0247(7) Uani 1 1 d . . .
O7 O 1.2513(3) -0.0525(2) 0.6684(3) 0.0260(7) Uani 1 1 d . . .
O6 O 0.2383(3) 0.07377(19) 0.7270(3) 0.0238(7) Uani 1 1 d . . .
H02 H 0.3188 0.0742 0.7370 0.036 Uiso 1 1 calc R . .
O2 O 0.4470(3) 0.1204(2) 0.6699(3) 0.0255(7) Uani 1 1 d . . .
O3 O 0.4722(3) 0.1660(2) 0.3784(3) 0.0251(8) Uani 1 1 d . . .
O1 O 0.3758(3) 0.00987(17) 0.4238(3) 0.0192(7) Uani 1 1 d . . .
N N 0.6560(3) 0.1637(2) 0.6055(3) 0.0169(8) Uani 1 1 d . . .
C5 C 0.9717(4) 0.0597(2) 0.6951(3) 0.0165(9) Uani 1 1 d . . .
H5 H 1.0201 0.1057 0.7322 0.020 Uiso 1 1 calc R . .
C2 C 0.1708(4) 0.0746(3) 0.4159(4) 0.0185(9) Uani 1 1 d . . .
H2 H 0.2186 0.1209 0.4528 0.022 Uiso 1 1 calc R . .
C11 C 0.5931(4) 0.2247(2) 0.6599(4) 0.0177(9) Uani 1 1 d . . .
H11A H 0.5422 0.2615 0.5940 0.021 Uiso 1 1 calc R . .
H11B H 0.6638 0.2552 0.7240 0.021 Uiso 1 1 calc R . .
N2 N 0.3120(4) 0.1915(2) 0.1142(3) 0.0216(8) Uani 1 1 d . . .
C6 C 0.8339(4) 0.0570(3) 0.6692(3) 0.0177(9) Uani 1 1 d . . .
C9 C 0.7013(4) 0.1964(3) 0.5072(4) 0.0178(9) Uani 1 1 d . . .
H9A H 0.7668 0.1609 0.4943 0.021 Uiso 1 1 calc R . .
H9B H 0.7442 0.2483 0.5337 0.021 Uiso 1 1 calc R . .
C7 C 1.1857(4) 0.0013(2) 0.6879(4) 0.0172(9) Uani 1 1 d . . .
C13 C 0.3127(5) 0.3386(3) 0.0719(4) 0.0336(12) Uani 1 1 d . . .
H13A H 0.2568 0.3853 0.0532 0.050 Uiso 1 1 calc R . .
H13B H 0.3448 0.3290 0.0047 0.050 Uiso 1 1 calc R . .
H13C H 0.3885 0.3469 0.1496 0.050 Uiso 1 1 calc R . .
C8 C 0.7666(4) 0.1240(3) 0.7112(4) 0.0195(9) Uani 1 1 d . . .
H8A H 0.7291 0.1031 0.7708 0.023 Uiso 1 1 calc R . .
H8B H 0.8347 0.1639 0.7553 0.023 Uiso 1 1 calc R . .
C10 C 0.5778(4) 0.2045(3) 0.3840(4) 0.0204(9) Uani 1 1 d . . .
C14 C 0.2314(5) 0.2677(3) 0.0845(4) 0.0303(11) Uani 1 1 d . . .
H14A H 0.1539 0.2604 0.0063 0.036 Uiso 1 1 calc R . .
H14B H 0.1975 0.2784 0.1512 0.036 Uiso 1 1 calc R . .
C16 C 0.2317(5) 0.1267(3) 0.1464(4) 0.0277(11) Uani 1 1 d . . .
H16A H 0.1934 0.1481 0.2049 0.033 Uiso 1 1 calc R . .
H16B H 0.2925 0.0839 0.1890 0.033 Uiso 1 1 calc R . .
C4 C 1.0405(5) -0.0030(3) 0.6682(4) 0.0194(10) Uani 1 1 d . . .
C3 C 0.0332(4) 0.0711(3) 0.3854(4) 0.0190(9) Uani 1 1 d . . .
H3 H -0.0111 0.1152 0.4012 0.023 Uiso 1 1 calc R . .
C17 C 0.4507(6) 0.0957(3) 0.0462(5) 0.0373(14) Uani 1 1 d . . .
H17A H 0.4817 0.0837 -0.0209 0.056 Uiso 1 1 calc R . .
H17B H 0.3981 0.0514 0.0573 0.056 Uiso 1 1 calc R . .
H17C H 0.5272 0.1049 0.1231 0.056 Uiso 1 1 calc R . .
C12 C 0.4995(4) 0.1878(3) 0.7182(4) 0.0212(10) Uani 1 1 d . . .
C18 C 0.3645(5) 0.1693(3) 0.0137(4) 0.0295(11) Uani 1 1 d . . .
H18A H 0.4177 0.2136 0.0012 0.035 Uiso 1 1 calc R . .
H18B H 0.2886 0.1601 -0.0652 0.035 Uiso 1 1 calc R . .
C15 C 0.1185(6) 0.0922(3) 0.0325(5) 0.0369(13) Uani 1 1 d . . .
H15A H 0.0708 0.0516 0.0595 0.055 Uiso 1 1 calc R . .
H15B H 0.1558 0.0692 -0.0246 0.055 Uiso 1 1 calc R . .
H15C H 0.0570 0.1340 -0.0095 0.055 Uiso 1 1 calc R . .
C1 C 0.2400(4) 0.0096(2) 0.3921(4) 0.0177(9) Uani 1 1 d . . .

loop_
_atom_site_aniso_label
_atom_site_aniso_U_11
_atom_site_aniso_U_22
_atom_site_aniso_U_33
_atom_site_aniso_U_23
_atom_site_aniso_U_13
_atom_site_aniso_U_12
Cu 0.0122(3) 0.0242(3) 0.0162(3) -0.00162(18) 0.0036(2) -0.00264(18)
O5 0.0236(18) 0.0351(18) 0.0177(14) -0.0025(12) 0.0106(13) 0.0034(13)
O4 0.0268(18) 0.0307(17) 0.0176(14) 0.0018(12) 0.0093(13) -0.0009(13)
O7 0.0163(16) 0.0349(19) 0.0299(16) -0.0008(14) 0.0119(14) 0.0028(13)
O6 0.0146(16) 0.0318(17) 0.0267(16) -0.0069(13) 0.0097(13) -0.0012(12)
O2 0.0194(16) 0.0332(18) 0.0247(15) -0.0068(13) 0.0092(13) -0.0041(14)
O3 0.0154(16) 0.0369(18) 0.0185(13) 0.0045(13) 0.0010(12) -0.0048(13)
O1 0.0111(15) 0.0244(16) 0.0213(13) -0.0022(11) 0.0053(12) -0.0052(11)
N 0.0102(17) 0.0276(18) 0.0125(14) -0.0017(13) 0.0039(13) -0.0020(13)
C5 0.017(2) 0.0186(19) 0.0118(16) 0.0014(14) 0.0026(15) -0.0021(15)
C2 0.015(2) 0.022(2) 0.0179(18) 0.0019(15) 0.0057(16) -0.0011(15)
C11 0.014(2) 0.023(2) 0.0182(18) -0.0092(15) 0.0092(16) 0.0000(16)
N2 0.0177(19) 0.031(2) 0.0155(15) -0.0026(14) 0.0057(14) 0.0013(15)
C6 0.013(2) 0.029(2) 0.0127(17) 0.0022(15) 0.0064(15) 0.0009(16)
C9 0.016(2) 0.021(2) 0.0172(18) 0.0012(15) 0.0071(16) -0.0033(15)
C7 0.011(2) 0.027(2) 0.0147(17) 0.0007(15) 0.0068(15) 0.0003(15)
C13 0.031(3) 0.043(3) 0.030(2) 0.004(2) 0.015(2) 0.001(2)
C8 0.015(2) 0.029(2) 0.0126(17) -0.0028(16) 0.0028(15) 0.0010(16)
C10 0.020(2) 0.024(2) 0.0168(18) -0.0058(16) 0.0061(17) 0.0017(17)
C14 0.022(3) 0.047(3) 0.021(2) 0.003(2) 0.0075(19) 0.001(2)
C16 0.030(3) 0.035(3) 0.0177(19) -0.0003(18) 0.0094(18) -0.004(2)
C4 0.014(2) 0.032(2) 0.0133(17) 0.0008(15) 0.0063(16) -0.0004(16)
C3 0.014(2) 0.032(2) 0.0143(18) 0.0013(16) 0.0092(16) -0.0007(17)
C17 0.033(3) 0.044(3) 0.035(3) -0.008(2) 0.012(2) 0.006(2)
C12 0.014(2) 0.030(2) 0.0161(18) -0.0001(16) 0.0006(16) 0.0050(17)
C18 0.022(3) 0.049(3) 0.022(2) -0.004(2) 0.0141(19) 0.002(2)
C15 0.024(3) 0.051(3) 0.032(3) -0.008(2) 0.007(2) -0.009(2)
C1 0.014(2) 0.025(2) 0.0125(16) 0.0027(14) 0.0035(15) 0.0006(15)

loop_
_atom_type_symbol
_atom_type_description
_atom_type_scat_dispersion_real
_atom_type_scat_dispersion_imag
_atom_type_scat_source
C C 0.0033 0.0016 'International Tables Vol C Tables 4.2.6.8 and 6.1.1.4'
H H 0.0000 0.0000 'International Tables Vol C Tables 4.2.6.8 and 6.1.1.4'
N N 0.0061 0.0033 'International Tables Vol C Tables 4.2.6.8 and 6.1.1.4'
O O 0.0106 0.0060 'International Tables Vol C Tables 4.2.6.8 and 6.1.1.4'
Cu Cu 0.3201 1.2651 'International Tables Vol C Tables 4.2.6.8 and 6.1.1.4'

loop_
_geom_angle_atom_site_label_1
_geom_angle_atom_site_label_2
_geom_angle_atom_site_label_3
_geom_angle
_geom_angle_site_symmetry_1
_geom_angle_site_symmetry_3
_geom_angle_publ_flag
O1 Cu N 173.36(15) . . ?
O1 Cu O3 97.0(2) . . ?
N Cu O3 82.6(2) . . ?
O1 Cu O1 81.9(2) . 3_656 ?
N Cu O1 93.6(2) . 3_656 ?
O3 Cu O1 135.42(18) . 3_656 ?
O1 Cu O2 104.33(19) . . ?
N Cu O2 81.55(19) . . ?
O3 Cu O2 117.88(19) . . ?
O1 Cu O2 105.29(19) 3_656 . ?
O1 Cu Cu 42.49(14) . 3_656 ?
N Cu Cu 132.87(16) . 3_656 ?
O3 Cu Cu 124.37(17) . 3_656 ?
O1 Cu Cu 39.42(13) 3_656 3_656 ?
O2 Cu Cu 109.80(16) . 3_656 ?
C12 O2 Cu 110.8(3) . . ?
C10 O3 Cu 113.0(3) . . ?
C1 O1 Cu 128.9(3) . . ?
C1 O1 Cu 123.8(3) . 3_656 ?
Cu O1 Cu 98.1(2) . 3_656 ?
C11 N C9 112.7(4) . . ?
C11 N C8 108.6(3) . . ?
C9 N C8 113.4(4) . . ?
C11 N Cu 104.2(3) . . ?
C9 N Cu 105.7(3) . . ?
C8 N Cu 111.8(3) . . ?
C4 C5 C6 122.8(4) . . ?
C3 C2 C1 120.9(4) . . ?
N C11 C12 112.1(4) . . ?
C18 N2 C16 114.6(4) . . ?
C18 N2 C14 112.5(4) . . ?
C16 N2 C14 109.8(4) . . ?
C5 C6 C1 118.9(4) . 3_656 ?
C5 C6 C8 120.5(4) . . ?
C1 C6 C8 120.6(4) 3_656 . ?
N C9 C10 108.8(4) . . ?
O7 C7 O6 122.5(4) . 1_655 ?
O7 C7 C4 125.7(4) . . ?
O6 C7 C4 111.8(4) 1_655 . ?
N C8 C6 114.0(3) . . ?
O4 C10 O3 124.3(4) . . ?
O4 C10 C9 119.8(4) . . ?
O3 C10 C9 115.9(4) . . ?
C13 C14 N2 112.9(4) . . ?
N2 C16 C15 113.6(4) . . ?
C5 C4 C3 117.5(4) . 3_656 ?
C5 C4 C7 123.2(4) . . ?
C3 C4 C7 119.2(4) 3_656 . ?
C2 C3 C4 121.0(4) . 3_656 ?
O5 C12 O2 125.3(5) . . ?
O5 C12 C11 120.0(4) . . ?
O2 C12 C11 114.6(4) . . ?
N2 C18 C17 112.5(4) . . ?
O1 C1 C6 118.7(4) . 3_656 ?
O1 C1 C2 122.7(4) . . ?
C6 C1 C2 118.6(4) 3_656 . ?

loop_
_geom_bond_atom_site_label_1
_geom_bond_atom_site_label_2
_geom_bond_distance
_geom_bond_site_symmetry_2
_geom_bond_publ_flag
Cu O1 1.914(5) . ?
Cu N 1.968(5) . ?
Cu O3 1.972(5) . ?
Cu O1 2.036(5) 3_656 ?
Cu O2 2.130(5) . ?
Cu Cu 2.984(6) 3_656 ?
O5 C12 1.233(6) . ?
O4 C10 1.235(6) . ?
O7 C7 1.212(6) . ?
O6 C7 1.333(6) 1_455 ?
O2 C12 1.280(6) . ?
O3 C10 1.271(6) . ?
O1 C1 1.352(6) . ?
O1 Cu 2.036(5) 3_656 ?
N C11 1.478(6) . ?
N C9 1.478(6) . ?
N C8 1.497(6) . ?
C5 C4 1.379(7) . ?
C5 C6 1.383(6) . ?
C2 C3 1.373(6) . ?
C2 C1 1.399(7) . ?
C11 C12 1.515(7) . ?
N2 C18 1.495(6) . ?
N2 C16 1.502(7) . ?
N2 C14 1.509(7) . ?
C6 C1 1.384(6) 3_656 ?
C6 C8 1.503(7) . ?
C9 C10 1.533(6) . ?
C7 O6 1.333(6) 1_655 ?
C7 C4 1.476(7) . ?
C13 C14 1.498(7) . ?
C16 C15 1.513(7) . ?
C4 C3 1.381(6) 3_656 ?
C3 C4 1.381(6) 3_656 ?
C17 C18 1.504(8) . ?
C1 C6 1.384(6) 3_656 ?
